data_1535775
loop_
_publ_author_name
'Turicnik, A.'
'Zemva, B.'
'Benkic, P.'

_publ_section_title
;
 Syntheses and crystal structures of (Mg (H F)2) (Sb F6)2 and (Ca (H F)2)
 (Sb F6)2: new examples of H F acting as a ligand to metal centres
;
_journal_name_full 'Journal of Fluorine Chemistry'
_journal_page_first 245
_journal_page_last 251
_journal_volume 121
_journal_year 2003
_chemical_formula_sum 'F14 H2 Mg Sb2'
_chemical_name_systematic '(Mg (H F)2) (Sb F6)2'
_space_group_IT_number 62
_symmetry_space_group_name_Hall '-P 2ac 2n'
_symmetry_space_group_name_H-M 'P n m a'
_cell_angle_alpha 90
_cell_angle_beta 90
_cell_angle_gamma 90
_cell_formula_units_Z 4
_cell_length_a 12.491
_cell_length_b 12.302
_cell_length_c 6.991
_cell_volume 1074.267
_citation_journal_id_ASTM JFLCAR
_cod_data_source_file Turicnik_JFLCAR_2003_901.cif
_cod_data_source_block H2F14Mg1Sb2
_cod_original_formula_sum 'H2 F14 Mg1 Sb2'
_cod_database_code 1535775

loop_
_symmetry_equiv_pos_as_xyz
x,y,z
-x+1/2,-y,z+1/2
x+1/2,-y+1/2,-z+1/2
-x,y+1/2,-z
-x,-y,-z
x-1/2,y,-z-1/2
-x-1/2,y-1/2,z-1/2
x,-y-1/2,z

loop_
_atom_site_label
_atom_site_type_symbol
_atom_site_fract_x
_atom_site_fract_y
_atom_site_fract_z
_atom_site_occupancy
_atom_site_U_iso_or_equiv
F7 F-1 0.4306 0.25 -0.2367 1 0.0
Mg1 Mg+2 0.0902 0.25 0.2766 1 0.0
F9 F-1 0.3286 0.3991 -0.0273 1 0.0
H1 H+1 0.123 0.376 0.6 1 0.0
Sb2 Sb+5 0.3286 0.25 -0.045 1 0.0
F5 F-1 0.2352 0.25 0.1735 1 0.0
F1 F-1 0.1288 0.3655 0.4595 1 0.0
F6 F-1 0.4418 0.25 0.1403 1 0.0
F2 F-1 0.0509 0.1375 0.0881 1 0.0
F8 F-1 0.2108 0.25 -0.2054 1 0.0
F3 F-1 -0.0379 -0.0358 0.2503 1 0.0
Sb1 Sb+5 0 0 0 1 0.0
F4 F-1 -0.1337 0.0585 -0.0384 1 0.0
